data_7120424
loop_
_publ_author_name
'Mamada, Masashi'
'Minami, Tsuyoshi'
'Katagiri, Hiroshi'
'Omiya, Takafumi'
'Tokito, Shizuo'

_publ_section_title
;
 One-step, green synthesis of a supramolecular organogelator based on
 mellitic triimide for the recognition of aromatic compounds
;
_journal_name_full 'Chem. Commun.'
_journal_paper_doi 10.1039/C7CC04876A
_journal_year 2017
_chemical_formula_moiety 'C33 H21 N3 O6'
_chemical_formula_sum 'C33 H21 N3 O6'
_chemical_formula_weight 555.53
_chemical_name_systematic
; 
 ? 
;
_space_group_IT_number 14
_symmetry_cell_setting monoclinic
_symmetry_space_group_name_Hall '-P 2ybc'
_symmetry_space_group_name_H-M 'P 1 21/c 1'
_atom_sites_solution_hydrogens geom
_atom_sites_solution_primary direct
_atom_sites_solution_secondary difmap
_audit_creation_method SHELXL-97
_audit_update_record
;
2017-06-22 deposited with the CCDC.
2017-07-11 downloaded from the CCDC.
;
_cell_angle_alpha 90.00
_cell_angle_beta 91.0247(17)
_cell_angle_gamma 90.00
_cell_formula_units_Z 8
_cell_length_a 14.2424(18)
_cell_length_b 13.5392(17)
_cell_length_c 26.421(3)
_cell_measurement_reflns_used 17453
_cell_measurement_temperature 93
_cell_measurement_theta_max 31.2
_cell_measurement_theta_min 2.1
_cell_volume 5094.0(11)
_computing_cell_refinement 'CrystalClear (Rigaku Inc., 2008)'
_computing_data_collection 'CrystalClear (Rigaku Inc., 2008)'
_computing_data_reduction 'CrystalClear (Rigaku Inc., 2008)'
_computing_molecular_graphics 'PLATON (Spek, 2009)'
_computing_publication_material 'Yadokari-XG 2009 (Wakita, Kabuto et al., 2009)'
_computing_structure_refinement 'SHELXL-97 (Sheldrick, 2008)'
_computing_structure_solution 'SHELXS-97 (Sheldrick, 2008)'
_diffrn_ambient_temperature 93
_diffrn_detector_area_resol_mean 28.5714
_diffrn_measured_fraction_theta_full 0.997
_diffrn_measured_fraction_theta_max 0.997
_diffrn_measurement_device 'Rigaku Saturn'
_diffrn_measurement_method \w
_diffrn_radiation_detector CCD
_diffrn_radiation_monochromator 'Graphite Monochromator'
_diffrn_radiation_source 'Rotating Anode'
_diffrn_radiation_type 'Mo K\a'
_diffrn_radiation_wavelength 0.71075
_diffrn_reflns_av_R_equivalents 0.0331
_diffrn_reflns_av_sigmaI/netI 0.0225
_diffrn_reflns_limit_h_max 18
_diffrn_reflns_limit_h_min -18
_diffrn_reflns_limit_k_max 17
_diffrn_reflns_limit_k_min -17
_diffrn_reflns_limit_l_max 34
_diffrn_reflns_limit_l_min -34
_diffrn_reflns_number 83005
_diffrn_reflns_theta_full 27.50
_diffrn_reflns_theta_max 27.50
_diffrn_reflns_theta_min 3.01
_exptl_absorpt_coefficient_mu 0.102
_exptl_absorpt_correction_T_max 1.000
_exptl_absorpt_correction_T_min 0.912
_exptl_absorpt_correction_type multi-scan
_exptl_absorpt_process_details '(REQAB; Jacobson, 1998)'
_exptl_crystal_colour orange
_exptl_crystal_density_diffrn 1.449
_exptl_crystal_density_method 'not measured'
_exptl_crystal_description Block
_exptl_crystal_F_000 2304
_exptl_crystal_size_max 0.40
_exptl_crystal_size_mid 0.40
_exptl_crystal_size_min 0.40
_refine_diff_density_max 0.350
_refine_diff_density_min -0.224
_refine_diff_density_rms 0.050
_refine_ls_extinction_method none
_refine_ls_goodness_of_fit_ref 1.063
_refine_ls_hydrogen_treatment constr
_refine_ls_matrix_type full
_refine_ls_number_parameters 757
_refine_ls_number_reflns 11674
_refine_ls_number_restraints 0
_refine_ls_restrained_S_all 1.063
_refine_ls_R_factor_all 0.0439
_refine_ls_R_factor_gt 0.0390
_refine_ls_shift/su_max 0.000
_refine_ls_shift/su_mean 0.000
_refine_ls_structure_factor_coef Fsqd
_refine_ls_weighting_details 'calc w=1/[\s^2^(Fo^2^)+(0.0490P)^2^+1.9594P] where P=(Fo^2^+2Fc^2^)/3'
_refine_ls_weighting_scheme calc
_refine_ls_wR_factor_gt 0.1003
_refine_ls_wR_factor_ref 0.1054
_reflns_number_gt 10447
_reflns_number_total 11674
_reflns_threshold_expression >2sigma(I)
_cod_data_source_file c7cc04876a2.cif
_cod_data_source_block H-orange
_cod_depositor_comments
;
The following automatic conversions were performed:

'_symmetry_cell_setting' value 'Monoclinic' changed to 'monoclinic'
according to
/home/data/users/saulius/crontab/automatic-downloads/rss-feeds/RSC/lib/dictionaries/cif_core.dic
dictionary named 'cif_core.dic' version 2.4.2 from 2011-04-26.

'_exptl_absorpt_correction_type' value 'Multi-scan' changed to
'multi-scan' according to
/home/data/users/saulius/crontab/automatic-downloads/rss-feeds/RSC/lib/dictionaries/cif_core.dic
dictionary named 'cif_core.dic' version 2.4.2 from 2011-04-26.

Automatic conversion script
Id: cif_fix_values 4973 2017-02-22 13:04:09Z antanas 
;
_cod_original_sg_symbol_H-M 'P 21/c'
_cod_database_code 7120424

loop_
_symmetry_equiv_pos_as_xyz
'x, y, z'
'-x, y+1/2, -z+1/2'
'-x, -y, -z'
'x, -y-1/2, z-1/2'

loop_
_atom_site_label
_atom_site_type_symbol
_atom_site_fract_x
_atom_site_fract_y
_atom_site_fract_z
_atom_site_U_iso_or_equiv
_atom_site_adp_type
_atom_site_occupancy
_atom_site_symmetry_multiplicity
_atom_site_calc_flag
_atom_site_refinement_flags
C1 C 0.53547(8) 0.57698(9) 0.05147(4) 0.0181(2) Uani 1 1 d .
C2 C 0.47112(9) 0.66377(9) 0.04457(4) 0.0196(2) Uani 1 1 d .
N1 N 0.51703(8) 0.72799(8) 0.01214(4) 0.0207(2) Uani 1 1 d .
C3 C 0.60017(9) 0.68864(9) -0.00665(4) 0.0204(2) Uani 1 1 d .
C4 C 0.61263(8) 0.59075(9) 0.01981(4) 0.0183(2) Uani 1 1 d .
O1 O 0.39362(6) 0.67660(7) 0.06094(3) 0.02476(19) Uani 1 1 d .
O2 O 0.64805(7) 0.72632(7) -0.03846(4) 0.0276(2) Uani 1 1 d .
C5 C 0.68035(8) 0.51794(9) 0.01649(4) 0.0180(2) Uani 1 1 d .
C6 C 0.76943(9) 0.51170(9) -0.01288(4) 0.0198(2) Uani 1 1 d .
N2 N 0.80842(7) 0.42050(7) -0.00050(4) 0.0194(2) Uani 1 1 d .
C7 C 0.75456(8) 0.36567(9) 0.03269(4) 0.0187(2) Uani 1 1 d .
C8 C 0.67114(8) 0.42984(9) 0.04405(4) 0.0176(2) Uani 1 1 d .
O3 O 0.80228(7) 0.57074(7) -0.04162(4) 0.0280(2) Uani 1 1 d .
O4 O 0.77373(6) 0.28451(7) 0.04838(3) 0.02397(19) Uani 1 1 d .
C9 C 0.59527(8) 0.41678(9) 0.07541(4) 0.0176(2) Uani 1 1 d .
C10 C 0.56569(8) 0.33184(9) 0.10833(4) 0.0181(2) Uani 1 1 d .
N3 N 0.48568(7) 0.36385(8) 0.13281(4) 0.0191(2) Uani 1 1 d .
C11 C 0.45512(9) 0.45749(9) 0.11668(5) 0.0200(2) Uani 1 1 d .
C12 C 0.52749(8) 0.49136(9) 0.07966(4) 0.0182(2) Uani 1 1 d .
O5 O 0.59985(6) 0.25069(6) 0.11207(3) 0.02092(18) Uani 1 1 d .
O6 O 0.38506(7) 0.49853(7) 0.12998(4) 0.0278(2) Uani 1 1 d .
C13 C 0.47625(10) 0.82347(9) -0.00370(5) 0.0237(3) Uani 1 1 d .
H13 H 0.4138 0.8120 -0.0196 0.028 Uiso 1 1 calc R
H13A H 0.5169 0.8542 -0.0293 0.028 Uiso 1 1 calc R
C14 C 0.46627(9) 0.89300(9) 0.04054(5) 0.0218(2) Uani 1 1 d .
C15 C 0.37870(10) 0.90971(10) 0.06112(5) 0.0284(3) Uani 1 1 d .
H15 H 0.3250 0.8766 0.0476 0.034 Uiso 1 1 calc R
C16 C 0.36924(11) 0.97467(11) 0.10146(6) 0.0326(3) Uani 1 1 d .
H16 H 0.3091 0.9864 0.1152 0.039 Uiso 1 1 calc R
C17 C 0.44722(11) 1.02208(10) 0.12150(5) 0.0304(3) Uani 1 1 d .
H17 H 0.4407 1.0659 0.1493 0.036 Uiso 1 1 calc R
C18 C 0.53500(10) 1.00603(10) 0.10127(5) 0.0276(3) Uani 1 1 d .
H18 H 0.5885 1.0389 0.1151 0.033 Uiso 1 1 calc R
C19 C 0.54447(9) 0.94173(9) 0.06072(5) 0.0241(3) Uani 1 1 d .
H19 H 0.6046 0.9310 0.0467 0.029 Uiso 1 1 calc R
C20 C 0.89750(9) 0.38523(10) -0.02025(5) 0.0219(2) Uani 1 1 d .
H20 H 0.9369 0.3593 0.0080 0.026 Uiso 1 1 calc R
H20A H 0.9314 0.4412 -0.0357 0.026 Uiso 1 1 calc R
C21 C 0.88291(9) 0.30498(9) -0.05940(5) 0.0208(2) Uani 1 1 d .
C22 C 0.81122(9) 0.31185(10) -0.09580(5) 0.0249(3) Uani 1 1 d .
H22 H 0.7717 0.3684 -0.0968 0.030 Uiso 1 1 calc R
C23 C 0.79741(10) 0.23620(12) -0.13065(6) 0.0334(3) Uani 1 1 d .
H23 H 0.7475 0.2404 -0.1549 0.040 Uiso 1 1 calc R
C24 C 0.85612(11) 0.15457(11) -0.13020(6) 0.0377(4) Uani 1 1 d .
H24 H 0.8466 0.1031 -0.1542 0.045 Uiso 1 1 calc R
C25 C 0.92857(12) 0.14805(11) -0.09484(6) 0.0369(4) Uani 1 1 d .
H25 H 0.9695 0.0926 -0.0949 0.044 Uiso 1 1 calc R
C26 C 0.94159(10) 0.22279(10) -0.05910(5) 0.0286(3) Uani 1 1 d .
H26 H 0.9907 0.2176 -0.0344 0.034 Uiso 1 1 calc R
C27 C 0.42674(9) 0.29762(9) 0.16301(5) 0.0211(2) Uani 1 1 d .
H27 H 0.4173 0.2353 0.1440 0.025 Uiso 1 1 calc R
H27A H 0.3644 0.3287 0.1668 0.025 Uiso 1 1 calc R
C28 C 0.46583(9) 0.27277(9) 0.21529(5) 0.0213(2) Uani 1 1 d .
C29 C 0.53036(9) 0.19624(10) 0.22267(5) 0.0239(3) Uani 1 1 d .
H29 H 0.5527 0.1608 0.1943 0.029 Uiso 1 1 calc R
C30 C 0.56241(10) 0.17128(11) 0.27112(5) 0.0300(3) Uani 1 1 d .
H30 H 0.6054 0.1183 0.2757 0.036 Uiso 1 1 calc R
C31 C 0.53144(10) 0.22382(12) 0.31253(5) 0.0343(3) Uani 1 1 d .
H31 H 0.5539 0.2076 0.3456 0.041 Uiso 1 1 calc R
C32 C 0.46768(11) 0.30004(12) 0.30567(5) 0.0349(3) Uani 1 1 d .
H32 H 0.4467 0.3361 0.3342 0.042 Uiso 1 1 calc R
C33 C 0.43384(10) 0.32458(10) 0.25725(5) 0.0277(3) Uani 1 1 d .
H33 H 0.3893 0.3763 0.2530 0.033 Uiso 1 1 calc R
C34 C 0.11198(8) 0.60732(9) 0.22387(4) 0.0182(2) Uani 1 1 d .
C35 C 0.18134(8) 0.62842(9) 0.26616(5) 0.0192(2) Uani 1 1 d .
N4 N 0.15623(7) 0.72177(7) 0.28424(4) 0.0200(2) Uani 1 1 d .
C36 C 0.07632(8) 0.76038(9) 0.26077(4) 0.0186(2) Uani 1 1 d .
C37 C 0.04965(8) 0.68744(9) 0.22047(4) 0.0178(2) Uani 1 1 d .
O7 O 0.24530(6) 0.57899(7) 0.28242(4) 0.0250(2) Uani 1 1 d .
O8 O 0.03920(6) 0.83705(6) 0.27264(3) 0.02262(19) Uani 1 1 d .
C38 C -0.02098(8) 0.68891(9) 0.18412(4) 0.0185(2) Uani 1 1 d .
C39 C -0.09602(8) 0.76345(9) 0.17207(5) 0.0194(2) Uani 1 1 d .
N5 N -0.14531(7) 0.72445(8) 0.13045(4) 0.0216(2) Uani 1 1 d .
C40 C -0.11022(9) 0.63442(9) 0.11387(5) 0.0202(2) Uani 1 1 d .
C41 C -0.03136(8) 0.60940(9) 0.15046(4) 0.0189(2) Uani 1 1 d .
O9 O -0.11425(7) 0.84023(7) 0.19258(4) 0.0256(2) Uani 1 1 d .
O10 O -0.13929(7) 0.58909(7) 0.07750(3) 0.0264(2) Uani 1 1 d .
C42 C 0.02763(8) 0.52835(9) 0.15501(4) 0.0188(2) Uani 1 1 d .
C43 C 0.03145(9) 0.43258(9) 0.12635(5) 0.0202(2) Uani 1 1 d .
N6 N 0.11049(7) 0.38414(7) 0.14493(4) 0.0202(2) Uani 1 1 d .
C44 C 0.15618(8) 0.43414(9) 0.18451(5) 0.0193(2) Uani 1 1 d .
C45 C 0.10078(8) 0.52788(9) 0.19131(4) 0.0186(2) Uani 1 1 d .
O11 O -0.02191(7) 0.40186(7) 0.09388(3) 0.0263(2) Uani 1 1 d .
O12 O 0.22591(6) 0.40634(7) 0.20633(4) 0.02461(19) Uani 1 1 d .
C46 C 0.20314(9) 0.77283(9) 0.32608(5) 0.0220(2) Uani 1 1 d .
H46 H 0.2514 0.7288 0.3413 0.026 Uiso 1 1 calc R
H46A H 0.1567 0.7881 0.3524 0.026 Uiso 1 1 calc R
C47 C 0.24926(8) 0.86777(9) 0.30918(5) 0.0195(2) Uani 1 1 d .
C48 C 0.30110(9) 0.87201(10) 0.26499(5) 0.0242(3) Uani 1 1 d .
H48 H 0.3039 0.8158 0.2436 0.029 Uiso 1 1 calc R
C49 C 0.34879(9) 0.95762(11) 0.25196(5) 0.0282(3) Uani 1 1 d .
H49 H 0.3837 0.9596 0.2217 0.034 Uiso 1 1 calc R
C50 C 0.34554(9) 1.04028(10) 0.28309(5) 0.0277(3) Uani 1 1 d .
H50 H 0.3791 1.0985 0.2746 0.033 Uiso 1 1 calc R
C51 C 0.29289(9) 1.03687(10) 0.32663(5) 0.0254(3) Uani 1 1 d .
H51 H 0.2901 1.0932 0.3480 0.030 Uiso 1 1 calc R
C52 C 0.24402(9) 0.95161(9) 0.33932(5) 0.0212(2) Uani 1 1 d .
H52 H 0.2068 0.9507 0.3688 0.025 Uiso 1 1 calc R
C53 C -0.22892(9) 0.77230(10) 0.10836(5) 0.0252(3) Uani 1 1 d .
H53 H -0.2708 0.7921 0.1361 0.030 Uiso 1 1 calc R
H53A H -0.2632 0.7236 0.0871 0.030 Uiso 1 1 calc R
C54 C -0.20809(9) 0.86207(10) 0.07663(5) 0.0242(3) Uani 1 1 d .
C55 C -0.21705(10) 0.95612(10) 0.09718(6) 0.0289(3) Uani 1 1 d .
H55 H -0.2341 0.9636 0.1316 0.035 Uiso 1 1 calc R
C56 C -0.20123(11) 1.03900(12) 0.06763(7) 0.0397(4) Uani 1 1 d .
H56 H -0.2084 1.1031 0.0817 0.048 Uiso 1 1 calc R
C57 C -0.17526(12) 1.02841(14) 0.01807(7) 0.0469(4) Uani 1 1 d .
H57 H -0.1636 1.0853 -0.0019 0.056 Uiso 1 1 calc R
C58 C -0.16600(12) 0.93512(15) -0.00280(7) 0.0470(4) Uani 1 1 d .
H58 H -0.1479 0.9282 -0.0370 0.056 Uiso 1 1 calc R
C59 C -0.18315(11) 0.85164(12) 0.02629(6) 0.0348(3) Uani 1 1 d .
H59 H -0.1778 0.7877 0.0118 0.042 Uiso 1 1 calc R
C60 C 0.14501(9) 0.29115(9) 0.12346(5) 0.0230(3) Uani 1 1 d .
H60 H 0.2145 0.2911 0.1253 0.028 Uiso 1 1 calc R
H60A H 0.1259 0.2878 0.0873 0.028 Uiso 1 1 calc R
C61 C 0.10905(9) 0.20048(9) 0.15015(5) 0.0201(2) Uani 1 1 d .
C62 C 0.02623(9) 0.15529(9) 0.13324(5) 0.0225(2) Uani 1 1 d .
H62 H -0.0077 0.1822 0.1052 0.027 Uiso 1 1 calc R
C63 C -0.00701(9) 0.07125(9) 0.15716(5) 0.0249(3) Uani 1 1 d .
H63 H -0.0636 0.0411 0.1455 0.030 Uiso 1 1 calc R
C64 C 0.04218(9) 0.03126(9) 0.19800(5) 0.0247(3) Uani 1 1 d .
H64 H 0.0194 -0.0263 0.2143 0.030 Uiso 1 1 calc R
C65 C 0.12469(10) 0.07549(10) 0.21508(5) 0.0251(3) Uani 1 1 d .
H65 H 0.1585 0.0481 0.2430 0.030 Uiso 1 1 calc R
C66 C 0.15801(9) 0.15990(10) 0.19138(5) 0.0234(3) Uani 1 1 d .
H66 H 0.2144 0.1901 0.2033 0.028 Uiso 1 1 calc R

loop_
_atom_site_aniso_label
_atom_site_aniso_U_11
_atom_site_aniso_U_22
_atom_site_aniso_U_33
_atom_site_aniso_U_23
_atom_site_aniso_U_13
_atom_site_aniso_U_12
C1 0.0207(6) 0.0176(5) 0.0159(5) -0.0024(4) -0.0021(4) 0.0001(4)
C2 0.0237(6) 0.0182(6) 0.0167(5) -0.0026(4) -0.0030(4) 0.0006(5)
N1 0.0252(5) 0.0176(5) 0.0193(5) 0.0002(4) -0.0007(4) 0.0026(4)
C3 0.0246(6) 0.0187(6) 0.0177(5) -0.0004(4) -0.0020(5) 0.0004(5)
C4 0.0226(6) 0.0172(6) 0.0151(5) -0.0011(4) -0.0018(4) -0.0011(4)
O1 0.0234(5) 0.0250(5) 0.0259(5) 0.0005(4) 0.0015(4) 0.0041(4)
O2 0.0326(5) 0.0246(5) 0.0258(5) 0.0063(4) 0.0054(4) 0.0017(4)
C5 0.0212(6) 0.0185(6) 0.0143(5) -0.0018(4) -0.0003(4) -0.0019(4)
C6 0.0228(6) 0.0192(6) 0.0173(5) -0.0016(4) 0.0008(4) -0.0001(5)
N2 0.0215(5) 0.0182(5) 0.0187(5) -0.0006(4) 0.0031(4) 0.0010(4)
C7 0.0213(6) 0.0190(6) 0.0157(5) -0.0019(4) 0.0005(4) -0.0005(4)
C8 0.0204(6) 0.0179(5) 0.0144(5) -0.0020(4) -0.0015(4) -0.0003(4)
O3 0.0313(5) 0.0252(5) 0.0279(5) 0.0063(4) 0.0084(4) 0.0008(4)
O4 0.0274(5) 0.0198(4) 0.0248(4) 0.0031(3) 0.0036(4) 0.0041(4)
C9 0.0207(6) 0.0171(5) 0.0149(5) -0.0008(4) -0.0020(4) -0.0008(4)
C10 0.0196(6) 0.0193(6) 0.0152(5) -0.0009(4) -0.0019(4) -0.0018(4)
N3 0.0193(5) 0.0190(5) 0.0191(5) 0.0015(4) 0.0019(4) -0.0005(4)
C11 0.0218(6) 0.0188(6) 0.0194(5) 0.0000(4) -0.0001(5) -0.0005(5)
C12 0.0194(6) 0.0187(6) 0.0165(5) -0.0024(4) -0.0011(4) -0.0008(4)
O5 0.0237(4) 0.0184(4) 0.0206(4) 0.0002(3) -0.0008(3) 0.0012(3)
O6 0.0253(5) 0.0257(5) 0.0326(5) 0.0028(4) 0.0089(4) 0.0047(4)
C13 0.0312(7) 0.0189(6) 0.0209(6) 0.0017(5) -0.0026(5) 0.0057(5)
C14 0.0284(6) 0.0156(6) 0.0214(6) 0.0032(4) -0.0018(5) 0.0039(5)
C15 0.0261(7) 0.0242(6) 0.0348(7) -0.0027(5) -0.0003(6) 0.0010(5)
C16 0.0338(8) 0.0260(7) 0.0383(8) -0.0037(6) 0.0105(6) 0.0018(6)
C17 0.0473(8) 0.0170(6) 0.0271(7) -0.0015(5) 0.0048(6) 0.0007(6)
C18 0.0359(7) 0.0185(6) 0.0283(7) 0.0007(5) -0.0042(5) -0.0025(5)
C19 0.0271(6) 0.0194(6) 0.0258(6) 0.0033(5) 0.0001(5) 0.0020(5)
C20 0.0190(6) 0.0248(6) 0.0219(6) -0.0008(5) 0.0028(5) 0.0011(5)
C21 0.0214(6) 0.0202(6) 0.0212(6) 0.0009(5) 0.0081(5) -0.0004(5)
C22 0.0222(6) 0.0281(7) 0.0246(6) -0.0038(5) 0.0065(5) 0.0001(5)
C23 0.0276(7) 0.0430(8) 0.0298(7) -0.0125(6) 0.0083(6) -0.0086(6)
C24 0.0422(9) 0.0309(8) 0.0408(8) -0.0155(6) 0.0206(7) -0.0116(6)
C25 0.0448(9) 0.0216(7) 0.0450(9) -0.0004(6) 0.0235(7) 0.0049(6)
C26 0.0297(7) 0.0260(7) 0.0303(7) 0.0046(5) 0.0103(5) 0.0047(5)
C27 0.0196(6) 0.0212(6) 0.0224(6) 0.0024(5) 0.0015(5) -0.0032(5)
C28 0.0207(6) 0.0231(6) 0.0200(6) 0.0012(5) 0.0020(5) -0.0066(5)
C29 0.0224(6) 0.0260(6) 0.0232(6) 0.0033(5) 0.0016(5) -0.0056(5)
C30 0.0238(6) 0.0363(8) 0.0299(7) 0.0108(6) -0.0013(5) -0.0066(6)
C31 0.0319(7) 0.0485(9) 0.0223(6) 0.0075(6) -0.0035(5) -0.0170(7)
C32 0.0405(8) 0.0413(8) 0.0232(7) -0.0071(6) 0.0077(6) -0.0181(7)
C33 0.0286(7) 0.0274(7) 0.0273(7) -0.0028(5) 0.0067(5) -0.0065(5)
C34 0.0176(5) 0.0179(6) 0.0191(5) 0.0024(4) 0.0013(4) -0.0018(4)
C35 0.0199(6) 0.0169(5) 0.0209(6) 0.0025(4) 0.0005(4) -0.0028(4)
N4 0.0220(5) 0.0166(5) 0.0211(5) -0.0001(4) -0.0044(4) -0.0016(4)
C36 0.0201(6) 0.0176(6) 0.0181(5) 0.0022(4) 0.0008(4) -0.0024(4)
C37 0.0187(5) 0.0157(5) 0.0190(5) 0.0011(4) 0.0024(4) -0.0017(4)
O7 0.0232(5) 0.0223(5) 0.0293(5) 0.0018(4) -0.0055(4) 0.0019(4)
O8 0.0260(5) 0.0183(4) 0.0235(4) -0.0011(3) 0.0003(3) 0.0018(3)
C38 0.0188(6) 0.0167(5) 0.0202(6) 0.0025(4) 0.0024(4) -0.0011(4)
C39 0.0178(6) 0.0185(6) 0.0219(6) 0.0036(4) 0.0003(4) -0.0008(4)
N5 0.0199(5) 0.0192(5) 0.0254(5) 0.0017(4) -0.0047(4) 0.0007(4)
C40 0.0205(6) 0.0177(6) 0.0223(6) 0.0036(5) -0.0006(5) -0.0018(4)
C41 0.0191(6) 0.0178(6) 0.0198(5) 0.0017(4) 0.0006(4) -0.0021(4)
O9 0.0263(5) 0.0214(5) 0.0289(5) -0.0019(4) -0.0023(4) 0.0049(4)
O10 0.0304(5) 0.0236(5) 0.0250(5) -0.0001(4) -0.0077(4) -0.0026(4)
C42 0.0206(6) 0.0172(6) 0.0187(5) 0.0013(4) 0.0023(4) -0.0026(4)
C43 0.0238(6) 0.0182(6) 0.0188(5) 0.0016(4) 0.0033(5) -0.0015(5)
N6 0.0234(5) 0.0161(5) 0.0211(5) -0.0004(4) 0.0031(4) 0.0008(4)
C44 0.0207(6) 0.0162(5) 0.0213(6) 0.0020(4) 0.0045(5) -0.0013(4)
C45 0.0186(6) 0.0163(5) 0.0209(6) 0.0024(4) 0.0028(4) -0.0008(4)
O11 0.0325(5) 0.0229(5) 0.0233(4) -0.0031(4) -0.0036(4) -0.0012(4)
O12 0.0211(4) 0.0222(4) 0.0306(5) 0.0006(4) 0.0000(4) 0.0037(3)
C46 0.0256(6) 0.0201(6) 0.0201(6) 0.0003(5) -0.0057(5) -0.0030(5)
C47 0.0177(5) 0.0192(6) 0.0215(6) 0.0010(5) -0.0043(4) 0.0011(4)
C48 0.0241(6) 0.0222(6) 0.0262(6) -0.0008(5) 0.0009(5) 0.0043(5)
C49 0.0223(6) 0.0318(7) 0.0307(7) 0.0049(6) 0.0061(5) 0.0024(5)
C50 0.0210(6) 0.0240(6) 0.0381(7) 0.0055(6) -0.0023(5) -0.0038(5)
C51 0.0250(6) 0.0195(6) 0.0314(7) -0.0030(5) -0.0063(5) -0.0005(5)
C52 0.0219(6) 0.0220(6) 0.0196(6) -0.0008(5) -0.0033(5) 0.0007(5)
C53 0.0194(6) 0.0232(6) 0.0326(7) 0.0037(5) -0.0069(5) 0.0010(5)
C54 0.0189(6) 0.0242(6) 0.0292(6) 0.0047(5) -0.0064(5) 0.0022(5)
C55 0.0279(7) 0.0250(7) 0.0336(7) 0.0033(6) -0.0090(6) 0.0006(5)
C56 0.0401(9) 0.0248(7) 0.0534(10) 0.0088(7) -0.0185(7) -0.0032(6)
C57 0.0396(9) 0.0451(10) 0.0557(11) 0.0284(8) -0.0094(8) -0.0048(7)
C58 0.0396(9) 0.0673(12) 0.0341(8) 0.0183(8) 0.0013(7) 0.0057(8)
C59 0.0318(8) 0.0405(8) 0.0321(7) 0.0039(6) -0.0031(6) 0.0082(6)
C60 0.0285(6) 0.0166(6) 0.0242(6) -0.0017(5) 0.0064(5) 0.0016(5)
C61 0.0240(6) 0.0154(5) 0.0210(6) -0.0027(4) 0.0040(5) 0.0023(4)
C62 0.0249(6) 0.0202(6) 0.0224(6) -0.0025(5) -0.0006(5) 0.0031(5)
C63 0.0237(6) 0.0208(6) 0.0301(7) -0.0058(5) 0.0026(5) -0.0014(5)
C64 0.0308(7) 0.0159(6) 0.0277(6) -0.0007(5) 0.0094(5) 0.0023(5)
C65 0.0296(7) 0.0235(6) 0.0222(6) 0.0002(5) 0.0023(5) 0.0081(5)
C66 0.0220(6) 0.0227(6) 0.0255(6) -0.0029(5) -0.0001(5) 0.0020(5)

loop_
_atom_type_symbol
_atom_type_description
_atom_type_scat_dispersion_real
_atom_type_scat_dispersion_imag
_atom_type_scat_source
C C 0.0033 0.0016 'International Tables Vol C Tables 4.2.6.8 and 6.1.1.4'
H H 0.0000 0.0000 'International Tables Vol C Tables 4.2.6.8 and 6.1.1.4'
N N 0.0061 0.0033 'International Tables Vol C Tables 4.2.6.8 and 6.1.1.4'
O O 0.0106 0.0060 'International Tables Vol C Tables 4.2.6.8 and 6.1.1.4'

loop_
_geom_angle_atom_site_label_1
_geom_angle_atom_site_label_2
_geom_angle_atom_site_label_3
_geom_angle
C12 C1 C4 120.28(11)
C12 C1 C2 131.77(11)
C4 C1 C2 107.84(10)
O1 C2 N1 125.04(11)
O1 C2 C1 129.13(11)
N1 C2 C1 105.76(10)
C2 N1 C3 113.00(10)
C2 N1 C13 122.36(10)
C3 N1 C13 124.42(10)
O2 C3 N1 125.44(12)
O2 C3 C4 129.22(12)
N1 C3 C4 105.31(10)
C5 C4 C1 119.79(11)
C5 C4 C3 132.36(11)
C1 C4 C3 107.81(10)
C4 C5 C8 120.04(11)
C4 C5 C6 132.04(11)
C8 C5 C6 107.92(10)
O3 C6 N2 125.47(11)
O3 C6 C5 129.10(12)
N2 C6 C5 105.43(10)
C7 N2 C6 113.58(10)
C7 N2 C20 122.92(10)
C6 N2 C20 123.51(10)
O4 C7 N2 125.46(11)
O4 C7 C8 129.24(11)
N2 C7 C8 105.29(10)
C9 C8 C5 119.98(11)
C9 C8 C7 132.24(11)
C5 C8 C7 107.76(10)
C8 C9 C12 120.10(11)
C8 C9 C10 132.23(11)
C12 C9 C10 107.66(10)
O5 C10 N3 125.41(11)
O5 C10 C9 128.81(11)
N3 C10 C9 105.71(10)
C10 N3 C11 113.12(10)
C10 N3 C27 122.84(10)
C11 N3 C27 122.52(10)
O6 C11 N3 125.73(11)
O6 C11 C12 129.18(12)
N3 C11 C12 105.08(10)
C1 C12 C9 119.78(11)
C1 C12 C11 131.98(11)
C9 C12 C11 108.24(10)
N1 C13 C14 111.66(10)
N1 C13 H13 109.3
C14 C13 H13 109.3
N1 C13 H13A 109.3
C14 C13 H13A 109.3
H13 C13 H13A 107.9
C15 C14 C19 119.40(12)
C15 C14 C13 120.18(12)
C19 C14 C13 120.41(12)
C14 C15 C16 120.24(13)
C14 C15 H15 119.9
C16 C15 H15 119.9
C17 C16 C15 120.00(13)
C17 C16 H16 120.0
C15 C16 H16 120.0
C16 C17 C18 120.30(13)
C16 C17 H17 119.9
C18 C17 H17 119.9
C17 C18 C19 119.78(13)
C17 C18 H18 120.1
C19 C18 H18 120.1
C18 C19 C14 120.29(13)
C18 C19 H19 119.9
C14 C19 H19 119.9
N2 C20 C21 111.70(10)
N2 C20 H20 109.3
C21 C20 H20 109.3
N2 C20 H20A 109.3
C21 C20 H20A 109.3
H20 C20 H20A 107.9
C26 C21 C22 119.34(12)
C26 C21 C20 119.71(12)
C22 C21 C20 120.95(11)
C23 C22 C21 120.12(13)
C23 C22 H22 119.9
C21 C22 H22 119.9
C24 C23 C22 120.27(15)
C24 C23 H23 119.9
C22 C23 H23 119.9
C25 C24 C23 119.98(14)
C25 C24 H24 120.0
C23 C24 H24 120.0
C24 C25 C26 120.00(14)
C24 C25 H25 120.0
C26 C25 H25 120.0
C21 C26 C25 120.26(14)
C21 C26 H26 119.9
C25 C26 H26 119.9
N3 C27 C28 115.13(10)
N3 C27 H27 108.5
C28 C27 H27 108.5
N3 C27 H27A 108.5
C28 C27 H27A 108.5
H27 C27 H27A 107.5
C33 C28 C29 119.04(12)
C33 C28 C27 119.47(12)
C29 C28 C27 121.43(11)
C30 C29 C28 120.83(13)
C30 C29 H29 119.6
C28 C29 H29 119.6
C31 C30 C29 119.87(14)
C31 C30 H30 120.1
C29 C30 H30 120.1
C30 C31 C32 119.82(13)
C30 C31 H31 120.1
C32 C31 H31 120.1
C31 C32 C33 120.74(14)
C31 C32 H32 119.6
C33 C32 H32 119.6
C28 C33 C32 119.68(14)
C28 C33 H33 120.2
C32 C33 H33 120.2
C45 C34 C37 119.65(11)
C45 C34 C35 132.47(11)
C37 C34 C35 107.87(10)
O7 C35 N4 125.21(11)
O7 C35 C34 129.94(11)
N4 C35 C34 104.85(10)
C36 N4 C35 113.56(10)
C36 N4 C46 121.45(10)
C35 N4 C46 124.84(10)
O8 C36 N4 124.48(11)
O8 C36 C37 130.14(11)
N4 C36 C37 105.38(10)
C38 C37 C34 120.57(11)
C38 C37 C36 131.24(11)
C34 C37 C36 108.19(10)
C37 C38 C41 119.87(11)
C37 C38 C39 131.74(11)
C41 C38 C39 108.38(10)
O9 C39 N5 124.86(11)
O9 C39 C38 130.15(12)
N5 C39 C38 104.99(10)
C40 N5 C39 113.61(10)
C40 N5 C53 123.72(11)
C39 N5 C53 122.59(11)
O10 C40 N5 125.17(11)
O10 C40 C41 129.60(12)
N5 C40 C41 105.23(10)
C42 C41 C38 119.73(11)
C42 C41 C40 132.61(11)
C38 C41 C40 107.64(10)
C41 C42 C45 120.28(11)
C41 C42 C43 131.82(11)
C45 C42 C43 107.90(10)
O11 C43 N6 125.79(12)
O11 C43 C42 128.75(12)
N6 C43 C42 105.45(10)
C43 N6 C44 113.62(10)
C43 N6 C60 122.98(11)
C44 N6 C60 123.35(10)
O12 C44 N6 125.32(11)
O12 C44 C45 129.61(11)
N6 C44 C45 105.04(10)
C34 C45 C42 119.80(11)
C34 C45 C44 132.34(11)
C42 C45 C44 107.83(10)
N4 C46 C47 112.00(10)
N4 C46 H46 109.2
C47 C46 H46 109.2
N4 C46 H46A 109.2
C47 C46 H46A 109.2
H46 C46 H46A 107.9
C52 C47 C48 118.76(12)
C52 C47 C46 119.76(11)
C48 C47 C46 121.40(11)
C49 C48 C47 120.69(12)
C49 C48 H48 119.7
C47 C48 H48 119.7
C48 C49 C50 120.22(12)
C48 C49 H49 119.9
C50 C49 H49 119.9
C51 C50 C49 119.25(12)
C51 C50 H50 120.4
C49 C50 H50 120.4
C50 C51 C52 120.54(12)
C50 C51 H51 119.7
C52 C51 H51 119.7
C47 C52 C51 120.48(12)
C47 C52 H52 119.8
C51 C52 H52 119.8
N5 C53 C54 114.22(11)
N5 C53 H53 108.7
C54 C53 H53 108.7
N5 C53 H53A 108.7
C54 C53 H53A 108.7
H53 C53 H53A 107.6
C59 C54 C55 119.55(13)
C59 C54 C53 120.39(13)
C55 C54 C53 120.02(12)
C56 C55 C54 120.25(14)
C56 C55 H55 119.9
C54 C55 H55 119.9
C57 C56 C55 120.05(16)
C57 C56 H56 120.0
C55 C56 H56 120.0
C56 C57 C58 120.22(15)
C56 C57 H57 119.9
C58 C57 H57 119.9
C57 C58 C59 120.14(16)
C57 C58 H58 119.9
C59 C58 H58 119.9
C54 C59 C58 119.77(16)
C54 C59 H59 120.1
C58 C59 H59 120.1
N6 C60 C61 113.43(10)
N6 C60 H60 108.9
C61 C60 H60 108.9
N6 C60 H60A 108.9
C61 C60 H60A 108.9
H60 C60 H60A 107.7
C62 C61 C66 119.01(12)
C62 C61 C60 119.94(11)
C66 C61 C60 121.05(12)
C63 C62 C61 120.46(12)
C63 C62 H62 119.8
C61 C62 H62 119.8
C64 C63 C62 120.16(12)
C64 C63 H63 119.9
C62 C63 H63 119.9
C63 C64 C65 119.87(12)
C63 C64 H64 120.1
C65 C64 H64 120.1
C64 C65 C66 120.15(12)
C64 C65 H65 119.9
C66 C65 H65 119.9
C65 C66 C61 120.35(12)
C65 C66 H66 119.8
C61 C66 H66 119.8

loop_
_geom_bond_atom_site_label_1
_geom_bond_atom_site_label_2
_geom_bond_distance
C1 C12 1.3836(17)
C1 C4 1.4054(16)
C1 C2 1.4993(16)
C2 O1 1.2053(15)
C2 N1 1.3921(16)
N1 C3 1.3976(16)
N1 C13 1.4747(15)
C3 O2 1.2051(15)
C3 C4 1.5073(16)
C4 C5 1.3830(17)
C5 C8 1.4050(16)
C5 C6 1.5013(16)
C6 O3 1.2030(15)
C6 N2 1.3905(16)
N2 C7 1.3902(15)
N2 C20 1.4606(15)
C7 O4 1.2040(15)
C7 C8 1.5064(16)
C8 C9 1.3847(16)
C9 C12 1.4028(16)
C9 C10 1.5065(16)
C10 O5 1.2048(15)
C10 N3 1.3896(15)
N3 C11 1.4042(16)
N3 C27 1.4728(15)
C11 O6 1.2003(15)
C11 C12 1.5051(16)
C13 C14 1.5095(17)
C13 H13 0.9900
C13 H13A 0.9900
C14 C15 1.3880(19)
C14 C19 1.3924(18)
C15 C16 1.390(2)
C15 H15 0.9500
C16 C17 1.380(2)
C16 H16 0.9500
C17 C18 1.386(2)
C17 H17 0.9500
C18 C19 1.3889(19)
C18 H18 0.9500
C19 H19 0.9500
C20 C21 1.5120(17)
C20 H20 0.9900
C20 H20A 0.9900
C21 C26 1.3916(18)
C21 C22 1.3932(19)
C22 C23 1.3889(19)
C22 H22 0.9500
C23 C24 1.386(2)
C23 H23 0.9500
C24 C25 1.382(3)
C24 H24 0.9500
C25 C26 1.394(2)
C25 H25 0.9500
C26 H26 0.9500
C27 C28 1.5178(17)
C27 H27 0.9900
C27 H27A 0.9900
C28 C33 1.3953(18)
C28 C29 1.3964(19)
C29 C30 1.3929(18)
C29 H29 0.9500
C30 C31 1.384(2)
C30 H30 0.9500
C31 C32 1.384(2)
C31 H31 0.9500
C32 C33 1.399(2)
C32 H32 0.9500
C33 H33 0.9500
C34 C45 1.3847(17)
C34 C37 1.4036(16)
C34 C35 1.5053(17)
C35 O7 1.2034(15)
C35 N4 1.4000(16)
N4 C36 1.3885(16)
N4 C46 1.4559(15)
C36 O8 1.2089(15)
C36 C37 1.4961(16)
C37 C38 1.3785(17)
C38 C41 1.4024(17)
C38 C39 1.4999(16)
C39 O9 1.2027(15)
C39 N5 1.3978(16)
N5 C40 1.3912(16)
N5 C53 1.4675(16)
C40 O10 1.2072(15)
C40 C41 1.5073(17)
C41 C42 1.3860(17)
C42 C45 1.4035(17)
C42 C43 1.5030(17)
C43 O11 1.2097(15)
C43 N6 1.3851(16)
N6 C44 1.3968(16)
N6 C60 1.4692(15)
C44 O12 1.1999(15)
C44 C45 1.5069(16)
C46 C47 1.5145(17)
C46 H46 0.9900
C46 H46A 0.9900
C47 C52 1.3894(17)
C47 C48 1.3937(18)
C48 C49 1.3898(19)
C48 H48 0.9500
C49 C50 1.390(2)
C49 H49 0.9500
C50 C51 1.385(2)
C50 H50 0.9500
C51 C52 1.3920(18)
C51 H51 0.9500
C52 H52 0.9500
C53 C54 1.5089(18)
C53 H53 0.9900
C53 H53A 0.9900
C54 C59 1.390(2)
C54 C55 1.3910(19)
C55 C56 1.388(2)
C55 H55 0.9500
C56 C57 1.375(3)
C56 H56 0.9500
C57 C58 1.385(3)
C57 H57 0.9500
C58 C59 1.391(2)
C58 H58 0.9500
C59 H59 0.9500
C60 C61 1.5098(17)
C60 H60 0.9900
C60 H60A 0.9900
C61 C62 1.3951(18)
C61 C66 1.3956(18)
C62 C63 1.3888(18)
C62 H62 0.9500
C63 C64 1.3862(19)
C63 H63 0.9500
C64 C65 1.3871(19)
C64 H64 0.9500
C65 C66 1.3907(18)
C65 H65 0.9500
C66 H66 0.9500

loop_
_geom_torsion_atom_site_label_1
_geom_torsion_atom_site_label_2
_geom_torsion_atom_site_label_3
_geom_torsion_atom_site_label_4
_geom_torsion
C12 C1 C2 O1 -3.7(2)
C4 C1 C2 O1 172.43(12)
C12 C1 C2 N1 179.44(12)
C4 C1 C2 N1 -4.44(12)
O1 C2 N1 C3 -171.40(12)
C1 C2 N1 C3 5.64(13)
O1 C2 N1 C13 3.47(19)
C1 C2 N1 C13 -179.50(10)
C2 N1 C3 O2 173.46(12)
C13 N1 C3 O2 -1.3(2)
C2 N1 C3 C4 -4.53(13)
C13 N1 C3 C4 -179.27(10)
C12 C1 C4 C5 0.62(17)
C2 C1 C4 C5 -176.04(10)
C12 C1 C4 C3 178.46(10)
C2 C1 C4 C3 1.81(13)
O2 C3 C4 C5 1.0(2)
N1 C3 C4 C5 178.93(12)
O2 C3 C4 C1 -176.44(13)
N1 C3 C4 C1 1.46(13)
C1 C4 C5 C8 1.06(17)
C3 C4 C5 C8 -176.17(12)
C1 C4 C5 C6 -179.18(12)
C3 C4 C5 C6 3.6(2)
C4 C5 C6 O3 -1.0(2)
C8 C5 C6 O3 178.81(13)
C4 C5 C6 N2 179.54(12)
C8 C5 C6 N2 -0.68(13)
O3 C6 N2 C7 -178.37(12)
C5 C6 N2 C7 1.15(13)
O3 C6 N2 C20 1.74(19)
C5 C6 N2 C20 -178.74(10)
C6 N2 C7 O4 179.41(12)
C20 N2 C7 O4 -0.70(19)
C6 N2 C7 C8 -1.13(13)
C20 N2 C7 C8 178.76(10)
C4 C5 C8 C9 -1.41(17)
C6 C5 C8 C9 178.78(10)
C4 C5 C8 C7 179.84(10)
C6 C5 C8 C7 0.02(13)
O4 C7 C8 C9 1.5(2)
N2 C7 C8 C9 -177.90(12)
O4 C7 C8 C5 -179.93(12)
N2 C7 C8 C5 0.64(12)
C5 C8 C9 C12 0.09(17)
C7 C8 C9 C12 178.49(12)
C5 C8 C9 C10 178.74(11)
C7 C8 C9 C10 -2.9(2)
C8 C9 C10 O5 -5.7(2)
C12 C9 C10 O5 173.05(12)
C8 C9 C10 N3 177.21(12)
C12 C9 C10 N3 -4.02(12)
O5 C10 N3 C11 -172.50(11)
C9 C10 N3 C11 4.69(13)
O5 C10 N3 C27 -6.28(18)
C9 C10 N3 C27 170.92(10)
C10 N3 C11 O6 175.57(12)
C27 N3 C11 O6 9.30(19)
C10 N3 C11 C12 -3.48(13)
C27 N3 C11 C12 -169.76(10)
C4 C1 C12 C9 -1.93(17)
C2 C1 C12 C9 173.80(12)
C4 C1 C12 C11 178.86(12)
C2 C1 C12 C11 -5.4(2)
C8 C9 C12 C1 1.57(17)
C10 C9 C12 C1 -177.38(10)
C8 C9 C12 C11 -179.05(10)
C10 C9 C12 C11 2.00(13)
O6 C11 C12 C1 1.0(2)
N3 C11 C12 C1 179.99(12)
O6 C11 C12 C9 -178.30(13)
N3 C11 C12 C9 0.71(13)
C2 N1 C13 C14 64.62(15)
C3 N1 C13 C14 -121.11(13)
N1 C13 C14 C15 -104.28(14)
N1 C13 C14 C19 76.40(15)
C19 C14 C15 C16 0.1(2)
C13 C14 C15 C16 -179.20(12)
C14 C15 C16 C17 -0.6(2)
C15 C16 C17 C18 0.7(2)
C16 C17 C18 C19 -0.2(2)
C17 C18 C19 C14 -0.35(19)
C15 C14 C19 C18 0.37(19)
C13 C14 C19 C18 179.69(11)
C7 N2 C20 C21 73.33(14)
C6 N2 C20 C21 -106.79(13)
N2 C20 C21 C26 -138.19(12)
N2 C20 C21 C22 41.61(16)
C26 C21 C22 C23 1.44(19)
C20 C21 C22 C23 -178.36(12)
C21 C22 C23 C24 -1.5(2)
C22 C23 C24 C25 0.3(2)
C23 C24 C25 C26 1.1(2)
C22 C21 C26 C25 -0.12(19)
C20 C21 C26 C25 179.68(12)
C24 C25 C26 C21 -1.1(2)
C10 N3 C27 C28 77.37(14)
C11 N3 C27 C28 -117.68(12)
N3 C27 C28 C33 98.23(14)
N3 C27 C28 C29 -84.50(14)
C33 C28 C29 C30 0.24(19)
C27 C28 C29 C30 -177.04(11)
C28 C29 C30 C31 -1.1(2)
C29 C30 C31 C32 0.9(2)
C30 C31 C32 C33 0.2(2)
C29 C28 C33 C32 0.85(19)
C27 C28 C33 C32 178.18(12)
C31 C32 C33 C28 -1.1(2)
C45 C34 C35 O7 -0.6(2)
C37 C34 C35 O7 178.57(12)
C45 C34 C35 N4 179.42(12)
C37 C34 C35 N4 -1.38(13)
O7 C35 N4 C36 -176.45(12)
C34 C35 N4 C36 3.50(13)
O7 C35 N4 C46 -0.86(19)
C34 C35 N4 C46 179.09(11)
C35 N4 C36 O8 175.34(11)
C46 N4 C36 O8 -0.42(18)
C35 N4 C36 C37 -4.10(13)
C46 N4 C36 C37 -179.86(10)
C45 C34 C37 C38 -1.79(17)
C35 C34 C37 C38 178.90(10)
C45 C34 C37 C36 178.34(10)
C35 C34 C37 C36 -0.98(13)
O8 C36 C37 C38 3.7(2)
N4 C36 C37 C38 -176.86(12)
O8 C36 C37 C34 -176.39(12)
N4 C36 C37 C34 3.00(13)
C34 C37 C38 C41 0.56(17)
C36 C37 C38 C41 -179.59(11)
C34 C37 C38 C39 179.98(12)
C36 C37 C38 C39 -0.2(2)
C37 C38 C39 O9 -2.2(2)
C41 C38 C39 O9 177.28(13)
C37 C38 C39 N5 178.79(12)
C41 C38 C39 N5 -1.75(13)
O9 C39 N5 C40 -179.88(12)
C38 C39 N5 C40 -0.79(13)
O9 C39 N5 C53 -2.82(19)
C38 C39 N5 C53 176.28(11)
C39 N5 C40 O10 -177.05(12)
C53 N5 C40 O10 5.9(2)
C39 N5 C40 C41 2.80(13)
C53 N5 C40 C41 -174.23(11)
C37 C38 C41 C42 2.06(17)
C39 C38 C41 C42 -177.48(10)
C37 C38 C41 C40 -177.06(10)
C39 C38 C41 C40 3.40(13)
O10 C40 C41 C42 -2.9(2)
N5 C40 C41 C42 177.24(12)
O10 C40 C41 C38 176.04(13)
N5 C40 C41 C38 -3.79(13)
C38 C41 C42 C45 -3.46(17)
C40 C41 C42 C45 175.40(12)
C38 C41 C42 C43 177.64(12)
C40 C41 C42 C43 -3.5(2)
C41 C42 C43 O11 -5.2(2)
C45 C42 C43 O11 175.76(12)
C41 C42 C43 N6 174.92(12)
C45 C42 C43 N6 -4.08(13)
O11 C43 N6 C44 -176.35(12)
C42 C43 N6 C44 3.50(13)
O11 C43 N6 C60 6.15(19)
C42 C43 N6 C60 -174.00(10)
C43 N6 C44 O12 -179.89(11)
C60 N6 C44 O12 -2.40(19)
C43 N6 C44 C45 -1.59(13)
C60 N6 C44 C45 175.89(10)
C37 C34 C45 C42 0.39(17)
C35 C34 C45 C42 179.50(12)
C37 C34 C45 C44 178.05(12)
C35 C34 C45 C44 -2.8(2)
C41 C42 C45 C34 2.24(17)
C43 C42 C45 C34 -178.62(10)
C41 C42 C45 C44 -175.95(10)
C43 C42 C45 C44 3.19(13)
O12 C44 C45 C34 -0.8(2)
N6 C44 C45 C34 -179.02(12)
O12 C44 C45 C42 177.05(12)
N6 C44 C45 C42 -1.15(13)
C36 N4 C46 C47 -68.47(15)
C35 N4 C46 C47 116.27(13)
N4 C46 C47 C52 139.11(12)
N4 C46 C47 C48 -44.03(16)
C52 C47 C48 C49 1.71(19)
C46 C47 C48 C49 -175.17(12)
C47 C48 C49 C50 0.2(2)
C48 C49 C50 C51 -1.2(2)
C49 C50 C51 C52 0.3(2)
C48 C47 C52 C51 -2.63(18)
C46 C47 C52 C51 174.30(11)
C50 C51 C52 C47 1.66(19)
C40 N5 C53 C54 -107.48(14)
C39 N5 C53 C54 75.75(16)
N5 C53 C54 C59 83.33(16)
N5 C53 C54 C55 -98.98(15)
C59 C54 C55 C56 0.0(2)
C53 C54 C55 C56 -177.69(13)
C54 C55 C56 C57 -1.0(2)
C55 C56 C57 C58 0.9(2)
C56 C57 C58 C59 0.1(3)
C55 C54 C59 C58 1.0(2)
C53 C54 C59 C58 178.69(13)
C57 C58 C59 C54 -1.1(2)
C43 N6 C60 C61 -94.00(14)
C44 N6 C60 C61 88.74(14)
N6 C60 C61 C62 91.01(14)
N6 C60 C61 C66 -89.77(14)
C66 C61 C62 C63 0.09(18)
C60 C61 C62 C63 179.32(11)
C61 C62 C63 C64 -0.26(19)
C62 C63 C64 C65 0.15(19)
C63 C64 C65 C66 0.13(19)
C64 C65 C66 C61 -0.30(19)
C62 C61 C66 C65 0.19(18)
C60 C61 C66 C65 -179.04(11)
